data_2236645
loop_
_publ_author_name
'Buvaneswari, M.'
'Kalaivani, D.'
'Nethaji, M.'

_publ_section_title
;
 Bis(2,4-dinitrophenyl)sulfane
;
_journal_coeditor_code SU2502
_journal_issue 11
_journal_name_full 'Acta Crystallographica Section E'
_journal_page_first o3116
_journal_paper_doi 10.1107/S1600536812041803
_journal_volume 68
_journal_year 2012
_chemical_formula_iupac 'C12 H6 N4 O8 S'
_chemical_formula_moiety 'C12 H6 N4 O8 S'
_chemical_formula_sum 'C12 H6 N4 O8 S'
_chemical_formula_weight 366.27
_chemical_name_systematic
;
Bis(2,4-dinitrophenyl)sulfane
;
_space_group_IT_number 14
_symmetry_cell_setting monoclinic
_symmetry_space_group_name_Hall '-P 2ybc'
_symmetry_space_group_name_H-M 'P 1 21/c 1'
_atom_sites_solution_hydrogens geom
_atom_sites_solution_primary direct
_atom_sites_solution_secondary difmap
_audit_creation_method SHELXL-97
_cell_angle_alpha 90.00
_cell_angle_beta 95.525(8)
_cell_angle_gamma 90.00
_cell_formula_units_Z 4
_cell_length_a 9.9428(12)
_cell_length_b 7.3693(9)
_cell_length_c 19.743(2)
_cell_measurement_reflns_used 687
_cell_measurement_temperature 296(2)
_cell_measurement_theta_max 26.0
_cell_measurement_theta_min 2.50
_cell_volume 1439.9(3)
_computing_cell_refinement 'SAINT-Plus (Bruker, 2004)'
_computing_data_collection 'APEX2 (Bruker, 2004)'
_computing_data_reduction 'SAINT-Plus (Bruker, 2004)'
_computing_molecular_graphics 'ORTEP-3 (Farrugia, 2012) and <i>Mercury</i> (Macrae <i>et al.</i>, 2008)'
_computing_publication_material 'WINGX (Farrugia, 2012)'
_computing_structure_refinement 'SHELXL97 (Sheldrick, 2008)'
_computing_structure_solution 'SIR92 (Altomare <i>et al.</i>, 1993)'
_diffrn_ambient_temperature 296(2)
_diffrn_measured_fraction_theta_full 0.997
_diffrn_measured_fraction_theta_max 0.997
_diffrn_measurement_device_type 'Bruker SMART APEX CCD'
_diffrn_measurement_method \w
_diffrn_radiation_monochromator graphite
_diffrn_radiation_source 'fine-focus sealed tube'
_diffrn_radiation_type MoK\a
_diffrn_radiation_wavelength 0.71073
_diffrn_reflns_av_R_equivalents 0.0702
_diffrn_reflns_av_sigmaI/netI 0.0669
_diffrn_reflns_limit_h_max 12
_diffrn_reflns_limit_h_min -10
_diffrn_reflns_limit_k_max 9
_diffrn_reflns_limit_k_min -9
_diffrn_reflns_limit_l_max 24
_diffrn_reflns_limit_l_min -24
_diffrn_reflns_number 15342
_diffrn_reflns_theta_full 26.37
_diffrn_reflns_theta_max 26.37
_diffrn_reflns_theta_min 2.06
_diffrn_standards_decay_% 0
_diffrn_standards_number 0
_exptl_absorpt_coefficient_mu 0.281
_exptl_absorpt_correction_T_max 0.9911
_exptl_absorpt_correction_T_min 0.9580
_exptl_absorpt_correction_type multi-scan
_exptl_absorpt_process_details '(SADABS; Bruker, 2004)'
_exptl_crystal_colour yellow
_exptl_crystal_density_diffrn 1.690
_exptl_crystal_density_method 'not measured'
_exptl_crystal_description needle
_exptl_crystal_F_000 744
_exptl_crystal_size_max 0.15
_exptl_crystal_size_mid 0.06
_exptl_crystal_size_min 0.03
_refine_diff_density_max 0.208
_refine_diff_density_min -0.185
_refine_ls_extinction_method none
_refine_ls_goodness_of_fit_ref 0.994
_refine_ls_hydrogen_treatment constr
_refine_ls_matrix_type full
_refine_ls_number_parameters 226
_refine_ls_number_reflns 2949
_refine_ls_number_restraints 0
_refine_ls_restrained_S_all 0.994
_refine_ls_R_factor_all 0.1113
_refine_ls_R_factor_gt 0.0463
_refine_ls_shift/su_max 0.000
_refine_ls_shift/su_mean 0.000
_refine_ls_structure_factor_coef Fsqd
_refine_ls_weighting_details 'calc w=1/[\s^2^(Fo^2^)+(0.0462P)^2^] where P=(Fo^2^+2Fc^2^)/3'
_refine_ls_weighting_scheme calc
_refine_ls_wR_factor_gt 0.0890
_refine_ls_wR_factor_ref 0.1099
_reflns_number_gt 1651
_reflns_number_total 2949
_reflns_threshold_expression >2\s(I)
_cod_data_source_file su2502.cif
_cod_data_source_block I
_cod_original_sg_symbol_H-M 'P 21/c'
_cod_database_code 2236645
_cod_database_fobs_code 2236645

loop_
_symmetry_equiv_pos_site_id
_symmetry_equiv_pos_as_xyz
1 x,y,z
2 -x,1/2+y,1/2-z
3 -x,-y,-z
4 x,1/2-y,1/2+z

loop_
_atom_site_aniso_label
_atom_site_aniso_U_11
_atom_site_aniso_U_22
_atom_site_aniso_U_33
_atom_site_aniso_U_12
_atom_site_aniso_U_13
_atom_site_aniso_U_23
S1 0.0398(5) 0.0482(4) 0.0514(5) 0.0035(4) 0.0003(4) -0.0120(3)
O1 0.103(2) 0.0390(13) 0.0968(18) -0.0003(13) -0.0090(15) 0.0069(12)
O2 0.0911(19) 0.0906(18) 0.0463(14) 0.0343(15) -0.0016(13) 0.0164(12)
O3 0.099(2) 0.103(2) 0.0792(18) 0.0258(16) 0.0441(16) -0.0093(15)
O4 0.088(2) 0.0925(19) 0.103(2) 0.0568(17) 0.0064(16) -0.0047(16)
O5 0.0647(18) 0.0820(17) 0.0701(16) -0.0079(15) -0.0199(14) -0.0082(12)
O6 0.101(2) 0.0974(19) 0.0755(17) 0.0002(17) -0.0092(15) -0.0459(15)
O7 0.0732(17) 0.0770(15) 0.0579(14) 0.0166(13) 0.0215(12) -0.0157(12)
O8 0.0480(14) 0.0682(14) 0.0712(15) 0.0035(12) 0.0067(12) -0.0111(12)
N1 0.0514(17) 0.0513(17) 0.0532(17) 0.0087(13) 0.0042(14) 0.0107(13)
N2 0.0426(17) 0.0652(18) 0.072(2) 0.0118(15) 0.0060(15) -0.0144(16)
N3 0.072(2) 0.0569(17) 0.0512(17) -0.0049(17) -0.0103(17) -0.0068(13)
N4 0.0543(18) 0.0448(14) 0.0394(14) 0.0080(13) 0.0084(13) 0.0055(11)
C1 0.0345(17) 0.0352(15) 0.0391(16) 0.0006(13) -0.0030(13) -0.0044(12)
C2 0.0331(17) 0.0365(14) 0.0396(16) -0.0003(13) -0.0033(13) 0.0030(12)
C3 0.0343(17) 0.0539(17) 0.0385(16) -0.0014(14) 0.0031(13) -0.0004(13)
C4 0.0292(17) 0.0413(16) 0.0493(18) 0.0016(13) 0.0019(13) -0.0092(13)
C5 0.0441(18) 0.0392(15) 0.0500(18) 0.0066(15) -0.0022(14) 0.0027(14)
C6 0.0494(19) 0.0464(16) 0.0365(15) 0.0015(15) 0.0064(14) 0.0037(13)
C7 0.0417(18) 0.0343(14) 0.0351(15) 0.0016(13) 0.0030(13) 0.0008(11)
C8 0.046(2) 0.0450(17) 0.0411(16) 0.0004(14) 0.0040(14) -0.0065(13)
C9 0.0437(19) 0.0457(17) 0.0527(18) 0.0012(15) -0.0007(15) -0.0013(14)
C10 0.055(2) 0.0404(16) 0.0364(16) -0.0002(15) -0.0079(15) -0.0013(13)
C11 0.063(2) 0.0386(16) 0.0371(16) 0.0079(16) 0.0003(15) -0.0010(13)
C12 0.0444(19) 0.0350(14) 0.0353(15) 0.0048(13) 0.0047(14) 0.0047(12)

loop_
_atom_site_type_symbol
_atom_site_label
_atom_site_fract_x
_atom_site_fract_y
_atom_site_fract_z
_atom_site_U_iso_or_equiv
_atom_site_thermal_displace_type
_atom_site_calc_flag
_atom_site_refinement_flags
_atom_site_occupancy
S S1 0.45894(8) 0.54204(10) 0.14730(4) 0.0467(3) Uani d . 1.000
O O1 0.3487(3) 0.3356(3) 0.26264(12) 0.0808(10) Uani d . 1.000
O O2 0.4165(2) 0.4985(3) 0.35003(11) 0.0765(10) Uani d . 1.000
O O3 0.0912(3) 1.0117(4) 0.35223(14) 0.0914(11) Uani d . 1.000
O O4 0.0607(3) 1.1747(4) 0.26196(14) 0.0947(11) Uani d . 1.000
O O5 -0.0437(3) 0.1541(3) -0.05028(11) 0.0740(10) Uani d . 1.000
O O6 0.1255(3) 0.0405(4) -0.09656(12) 0.0925(11) Uani d . 1.000
O O7 0.5752(2) 0.1785(3) -0.00808(11) 0.0684(9) Uani d . 1.000
O O8 0.6174(2) 0.3770(3) 0.07036(11) 0.0624(8) Uani d . 1.000
N N1 0.3628(3) 0.4798(3) 0.29238(13) 0.0520(10) Uani d . 1.000
N N2 0.1077(3) 1.0440(4) 0.29312(16) 0.0599(11) Uani d . 1.000
N N3 0.0775(3) 0.1350(4) -0.05396(13) 0.0611(10) Uani d . 1.000
N N4 0.5382(3) 0.2847(3) 0.03373(12) 0.0459(9) Uani d . 1.000
C C1 0.3436(3) 0.6771(3) 0.18964(13) 0.0367(9) Uani d . 1.000
C C2 0.3140(3) 0.6456(3) 0.25585(13) 0.0368(9) Uani d . 1.000
C C3 0.2394(3) 0.7630(4) 0.29087(13) 0.0423(10) Uani d . 1.000
C C4 0.1913(3) 0.9165(4) 0.25738(14) 0.0401(10) Uani d . 1.000
C C5 0.2169(3) 0.9557(4) 0.19209(14) 0.0449(10) Uani d . 1.000
C C6 0.2941(3) 0.8364(4) 0.15892(13) 0.0440(10) Uani d . 1.000
C C7 0.3467(3) 0.4152(3) 0.09096(12) 0.0371(9) Uani d . 1.000
C C8 0.2065(3) 0.4231(3) 0.09266(13) 0.0441(10) Uani d . 1.000
C C9 0.1189(3) 0.3318(4) 0.04641(14) 0.0477(10) Uani d . 1.000
C C10 0.1710(3) 0.2295(4) -0.00390(13) 0.0447(10) Uani d . 1.000
C C11 0.3068(3) 0.2136(3) -0.00716(13) 0.0465(10) Uani d . 1.000
C C12 0.3938(3) 0.3044(3) 0.04037(12) 0.0382(9) Uani d . 1.000
H H3 0.22210 0.73970 0.33550 0.0510 Uiso c R 1.000
H H5 0.18280 1.06060 0.17070 0.0540 Uiso c R 1.000
H H6 0.31380 0.86290 0.11490 0.0530 Uiso c R 1.000
H H8 0.17140 0.49230 0.12620 0.0530 Uiso c R 1.000
H H9 0.02610 0.33860 0.04880 0.0570 Uiso c R 1.000
H H11 0.34050 0.14300 -0.04070 0.0560 Uiso c R 1.000

loop_
_atom_type_symbol
_atom_type_description
_atom_type_scat_dispersion_real
_atom_type_scat_dispersion_imag
_atom_type_scat_source
C C 0.0033 0.0016 'International Tables Vol C Tables 4.2.6.8 and 6.1.1.4'
H H 0.0000 0.0000 'International Tables Vol C Tables 4.2.6.8 and 6.1.1.4'
N N 0.0061 0.0033 'International Tables Vol C Tables 4.2.6.8 and 6.1.1.4'
O O 0.0106 0.0060 'International Tables Vol C Tables 4.2.6.8 and 6.1.1.4'
S S 0.1246 0.1234 'International Tables Vol C Tables 4.2.6.8 and 6.1.1.4'

loop_
_geom_angle_atom_site_label_1
_geom_angle_atom_site_label_2
_geom_angle_atom_site_label_3
_geom_angle
_geom_angle_publ_flag
C1 S1 C7 101.22(13) no
O1 N1 O2 124.8(3) no
O1 N1 C2 118.0(2) no
O2 N1 C2 117.2(2) no
O3 N2 O4 124.1(3) no
O3 N2 C4 117.9(3) no
O4 N2 C4 118.0(3) no
O5 N3 O6 123.9(3) no
O5 N3 C10 118.0(3) no
O6 N3 C10 118.0(3) no
O7 N4 O8 122.6(3) no
O7 N4 C12 119.2(2) no
O8 N4 C12 118.3(2) no
S1 C1 C2 123.51(19) no
S1 C1 C6 118.9(2) no
C2 C1 C6 117.0(2) no
N1 C2 C1 120.6(2) no
N1 C2 C3 116.4(2) no
C1 C2 C3 123.0(2) no
C2 C3 C4 117.3(2) no
N2 C4 C3 118.7(3) no
N2 C4 C5 118.7(3) no
C3 C4 C5 122.7(3) no
C4 C5 C6 118.5(3) no
C1 C6 C5 121.6(2) no
S1 C7 C8 122.26(19) no
S1 C7 C12 121.5(2) no
C8 C7 C12 116.3(2) no
C7 C8 C9 122.2(2) no
C8 C9 C10 119.0(3) no
N3 C10 C9 119.0(3) no
N3 C10 C11 119.6(2) no
C9 C10 C11 121.4(3) no
C10 C11 C12 118.9(2) no
N4 C12 C7 121.3(2) no
N4 C12 C11 116.5(2) no
C7 C12 C11 122.2(3) no
C2 C3 H3 121.00 no
C4 C3 H3 121.00 no
C4 C5 H5 121.00 no
C6 C5 H5 121.00 no
C1 C6 H6 119.00 no
C5 C6 H6 119.00 no
C7 C8 H8 119.00 no
C9 C8 H8 119.00 no
C8 C9 H9 121.00 no
C10 C9 H9 120.00 no
C10 C11 H11 121.00 no
C12 C11 H11 121.00 no

loop_
_geom_bond_atom_site_label_1
_geom_bond_atom_site_label_2
_geom_bond_distance
_geom_bond_publ_flag
S1 C1 1.786(3) no
S1 C7 1.766(3) no
O1 N1 1.216(3) no
O2 N1 1.218(3) no
O3 N2 1.218(4) no
O4 N2 1.212(4) no
O5 N3 1.222(4) no
O6 N3 1.224(4) no
O7 N4 1.220(3) no
O8 N4 1.223(3) no
N1 C2 1.477(3) no
N2 C4 1.478(4) no
N3 C10 1.466(4) no
N4 C12 1.462(4) no
C1 C2 1.387(4) no
C1 C6 1.390(4) no
C2 C3 1.370(4) no
C3 C4 1.373(4) no
C4 C5 1.369(4) no
C5 C6 1.374(4) no
C7 C8 1.399(4) no
C7 C12 1.405(3) no
C8 C9 1.376(4) no
C9 C10 1.387(4) no
C10 C11 1.363(4) no
C11 C12 1.386(4) no
C3 H3 0.9300 no
C5 H5 0.9300 no
C6 H6 0.9300 no
C8 H8 0.9300 no
C9 H9 0.9300 no
C11 H11 0.9300 no

loop_
_geom_hbond_atom_site_label_D
_geom_hbond_atom_site_label_H
_geom_hbond_atom_site_label_A
_geom_hbond_site_symmetry_A
_geom_hbond_distance_DH
_geom_hbond_distance_HA
_geom_hbond_distance_DA
_geom_hbond_angle_DHA
_geom_hbond_publ_flag
C3 H3 O8 2_655 0.93 2.54 3.080(3) 117 yes
C6 H6 O7 3_665 0.93 2.49 3.364(3) 156 yes
C11 H11 O2 4_554 0.93 2.57 3.489(3) 168 yes

loop_
_geom_torsion_atom_site_label_1
_geom_torsion_atom_site_label_2
_geom_torsion_atom_site_label_3
_geom_torsion_atom_site_label_4
_geom_torsion
_geom_torsion_publ_flag
C7 S1 C1 C2 105.6(2) no
C7 S1 C1 C6 -83.5(2) no
C1 S1 C7 C8 -6.2(2) no
C1 S1 C7 C12 171.83(19) no
O1 N1 C2 C1 -46.5(4) no
O1 N1 C2 C3 133.5(3) no
O2 N1 C2 C1 132.4(3) no
O2 N1 C2 C3 -47.7(4) no
O3 N2 C4 C3 3.8(4) no
O3 N2 C4 C5 -176.6(3) no
O4 N2 C4 C3 -176.7(3) no
O4 N2 C4 C5 2.9(4) no
O5 N3 C10 C9 1.8(4) no
O5 N3 C10 C11 -179.0(3) no
O6 N3 C10 C9 -177.6(3) no
O6 N3 C10 C11 1.7(4) no
O7 N4 C12 C7 175.5(2) no
O7 N4 C12 C11 -6.8(3) no
O8 N4 C12 C7 -5.0(3) no
O8 N4 C12 C11 172.8(2) no
S1 C1 C2 N1 -8.8(4) no
S1 C1 C2 C3 171.3(2) no
C6 C1 C2 N1 -179.9(3) no
C6 C1 C2 C3 0.1(4) no
S1 C1 C6 C5 -172.9(2) no
C2 C1 C6 C5 -1.3(4) no
N1 C2 C3 C4 -179.0(3) no
C1 C2 C3 C4 1.0(4) no
C2 C3 C4 N2 178.6(3) no
C2 C3 C4 C5 -1.0(4) no
N2 C4 C5 C6 -179.7(3) no
C3 C4 C5 C6 -0.1(5) no
C4 C5 C6 C1 1.3(4) no
S1 C7 C8 C9 176.4(2) no
C12 C7 C8 C9 -1.7(4) no
S1 C7 C12 N4 2.1(3) no
S1 C7 C12 C11 -175.55(18) no
C8 C7 C12 N4 -179.7(2) no
C8 C7 C12 C11 2.6(3) no
C7 C8 C9 C10 -0.5(4) no
C8 C9 C10 N3 -178.9(3) no
C8 C9 C10 C11 1.9(4) no
N3 C10 C11 C12 179.7(2) no
C9 C10 C11 C12 -1.0(4) no
C10 C11 C12 N4 -179.1(2) no
C10 C11 C12 C7 -1.3(4) no

loop_
_cod_related_entry_id
_cod_related_entry_database
_cod_related_entry_code
1 ChemSpider 86631
